data_7058288
loop_
_publ_author_name
'Kandel, Shambhu'
'Sathish, Veerasamy'
'Mathivathanan, Logesh'
'Morozov, Alexander N.'
'Mebel, Alexander M.'
'Raptis, Raphael G.'

_publ_section_title
;
 Aggregation induced emission enhancement (AIEE) of tripodal pyrazole
 derivatives for sensing of nitroaromatics and vapor phase detection of
 picric acid
;
_journal_issue 19
_journal_name_full 'New Journal of Chemistry'
_journal_page_first 7251
_journal_paper_doi 10.1039/C9NJ00166B
_journal_volume 43
_journal_year 2019
_chemical_formula_moiety '3.5(C6 H3 N3 O7), C42 H41 N6'
_chemical_formula_sum 'C63 H51.5 N16.5 O24.5'
_chemical_formula_weight 1431.70
_space_group_crystal_system monoclinic
_space_group_IT_number 13
_space_group_name_Hall '-P 2yc'
_space_group_name_H-M_alt 'P 1 2/c 1'
_symmetry_space_group_name_Hall '-P 2yc'
_symmetry_space_group_name_H-M 'P 1 2/c 1'
_atom_sites_solution_hydrogens geom
_atom_sites_solution_primary dual
_atom_sites_solution_secondary difmap
_audit_creation_date 2018-12-06
_audit_creation_method
;
Olex2 1.2
(compiled 2018.05.29 svn.r3508 for OlexSys, GUI svn.r5506)
;
_audit_update_record
;
2019-01-09 deposited with the CCDC.    2019-04-10 downloaded from the CCDC.
;
_cell_angle_alpha 90
_cell_angle_beta 113.6630(10)
_cell_angle_gamma 90
_cell_formula_units_Z 4
_cell_length_a 20.8248(9)
_cell_length_b 14.9586(7)
_cell_length_c 22.5799(11)
_cell_measurement_reflns_used 9888
_cell_measurement_temperature 298(2)
_cell_measurement_theta_max 20.491
_cell_measurement_theta_min 2.896
_cell_volume 6442.5(5)
_computing_cell_refinement 'SAINT V8.38A (?, 2016)'
_computing_data_collection 'Bruker APEX3'
_computing_data_reduction 'SAINT V8.38A (?, 2016)'
_computing_molecular_graphics 'Olex2 (Dolomanov et al., 2009)'
_computing_publication_material 'Olex2 (Dolomanov et al., 2009)'
_computing_structure_refinement 'ShelXL (Sheldrick, 2015)'
_computing_structure_solution 'SHELXT 2018/2 (Sheldrick, 2018)'
_diffrn_ambient_temperature 298
_diffrn_measured_fraction_theta_full 0.995
_diffrn_measured_fraction_theta_max 0.995
_diffrn_measurement_device_type 'Bruker D8 Quest PHOTON 100'
_diffrn_measurement_method \w-scan
_diffrn_radiation_type MoK\a
_diffrn_radiation_wavelength 0.71073
_diffrn_reflns_av_R_equivalents 0.1508
_diffrn_reflns_av_unetI/netI 0.0944
_diffrn_reflns_Laue_measured_fraction_full 0.995
_diffrn_reflns_Laue_measured_fraction_max 0.995
_diffrn_reflns_limit_h_max 24
_diffrn_reflns_limit_h_min -24
_diffrn_reflns_limit_k_max 17
_diffrn_reflns_limit_k_min -17
_diffrn_reflns_limit_l_max 26
_diffrn_reflns_limit_l_min -26
_diffrn_reflns_number 133126
_diffrn_reflns_point_group_measured_fraction_full 0.995
_diffrn_reflns_point_group_measured_fraction_max 0.995
_diffrn_reflns_theta_full 24.817
_diffrn_reflns_theta_max 24.817
_diffrn_reflns_theta_min 2.896
_exptl_absorpt_coefficient_mu 0.116
_exptl_absorpt_correction_T_max 0.7451
_exptl_absorpt_correction_T_min 0.7150
_exptl_absorpt_correction_type multi-scan
_exptl_absorpt_process_details
;
 SADABS 2016/2: Krause, L., Herbst-Irmer, R., Sheldrick G.M. & Stalke D.,
 J. Appl. Cryst. 48 (2015) 3-10
;
_exptl_crystal_colour golden
_exptl_crystal_density_diffrn 1.476
_exptl_crystal_description block
_exptl_crystal_F_000 2964
_exptl_crystal_recrystallization_method 'Re-crystallisation from solvent'
_exptl_crystal_size_max 0.2
_exptl_crystal_size_mid 0.18
_exptl_crystal_size_min 0.16
_refine_diff_density_max 1.235
_refine_diff_density_min -0.581
_refine_diff_density_rms 0.061
_refine_ls_extinction_method none
_refine_ls_goodness_of_fit_ref 1.014
_refine_ls_hydrogen_treatment constr
_refine_ls_matrix_type full
_refine_ls_number_parameters 940
_refine_ls_number_reflns 11065
_refine_ls_number_restraints 0
_refine_ls_restrained_S_all 1.014
_refine_ls_R_factor_all 0.2116
_refine_ls_R_factor_gt 0.1015
_refine_ls_shift/su_max 0.000
_refine_ls_shift/su_mean 0.000
_refine_ls_structure_factor_coef Fsqd
_refine_ls_weighting_details 'w=1/[\s^2^(Fo^2^)+(0.1010P)^2^+15.7368P] where P=(Fo^2^+2Fc^2^)/3'
_refine_ls_weighting_scheme calc
_refine_ls_wR_factor_gt 0.2223
_refine_ls_wR_factor_ref 0.2780
_reflns_Friedel_coverage 0.000
_reflns_number_gt 5292
_reflns_number_total 11065
_reflns_threshold_expression 'I > 2\s(I)'
_cod_data_source_file c9nj00166b2.cif
_cod_data_source_block sk239_0m
_cod_depositor_comments
;
The following automatic conversions were performed:

'_atom_sites_solution_secondary' value 'diffmap' was changed to
'difmap'.

Automatic conversion script
Id: cif_fix_values 4973 2017-02-22 13:04:09Z antanas 

 Adding full bibliography for 7058287--7058293.cif.
;
_cod_original_formula_sum 'C63 H51.50 N16.50 O24.50'
_cod_database_code 7058288
_shelx_shelxl_version_number 2018/3
_shelx_space_group_comment
;
The symmetry employed for this shelxl refinement is uniquely defined
by the following loop, which should always be used as a source of
symmetry information in preference to the above space-group names.
They are only intended as comments.
;
_olex2_refinement_description
;
1. Others
 Fixed Sof: H23A(0.5)
 Fixed U12: O23(0) N16(0) C61(0) C64(0)
 Fixed U23: O23(0) N16(0) C61(0) C64(0)
 Fixed Uiso: H7(0.108) H44(0.081) H48(0.089) H14(0.121) H50(0.067) H52(0.064)
 H21A(0.106) H56(0.06) H60(0.066) H23A(0.25) H62(0.081) H7A(0.064) H7B(0.064)
 H8A(0.065) H8B(0.065) H9A(0.062) H9B(0.062) H10(0.08) H11A(0.238) H11B(0.238)
 H11C(0.238) H12A(0.07) H12B(0.07) H13A(0.12) H13B(0.12) H13C(0.12) H14A(0.068)
 H14B(0.068) H15A(0.116) H15B(0.116) H15C(0.116) H16(0.063) H18(0.079)
 H20(0.083) H21(0.098) H22(0.108) H23(0.101) H24(0.083) H25(0.064) H27(0.072)
 H29(0.106) H30(0.132) H31(0.113) H32(0.125) H33(0.105) H34(0.056) H36(0.066)
 H38(0.09) H39(0.12) H40(0.112) H41(0.089) H42(0.071)
 Fixed X: H7(0.882359) H44(0.888702) H48(1.023537) H14(0.640381) H50(0.506025)
 H52(0.536789) H21A(0.712434) H56(0.635189) H60(0.75992) O23(1) H23A(1.016863)
 N16(1) C61(1) H62(0.916737) C64(1) H7A(0.65506) H7B(0.625226) H8A(0.818721)
 H8B(0.818006) H9A(0.616253) H9B(0.646931) H10(0.709626) H11A(0.837186)
 H11B(0.797133) H11C(0.807593) H12A(0.761539) H12B(0.729824) H13A(0.850431)
 H13B(0.834427) H13C(0.86615) H14A(0.626798) H14B(0.626255) H15A(0.532507)
 H15B(0.530945) H15C(0.511505) H16(0.75427) H18(0.81617) H20(0.91009)
 H21(0.994184) H22(0.996613) H23(0.915097) H24(0.829537) H25(0.662019)
 H27(0.692684) H29(0.575) H30(0.473397) H31(0.420819) H32(0.471497)
 H33(0.57483) H34(0.766817) H36(0.738885) H38(0.860595) H39(0.932724)
 H40(0.934963) H41(0.869677) H42(0.79625)
 Fixed Y: H7(0.700929) H44(1.033292) H48(0.885827) H14(0.118568) H50(0.216903)
 H52(-0.040181) H21A(0.72809) H56(1.02413) H60(1.002847) H23A(0.275377)
 H62(0.554288) H7A(0.596883) H7B(0.505353) H8A(0.591317) H8B(0.507314)
 H9A(0.261616) H9B(0.272093) H10(0.684343) H11A(0.62743) H11B(0.631529)
 H11C(0.718763) H12A(0.397688) H12B(0.307899) H13A(0.289176) H13B(0.281585)
 H13C(0.370065) H14A(0.290464) H14B(0.373821) H15A(0.353196) H15B(0.433764)
 H15C(0.337467) H16(0.401296) H18(0.613493) H20(0.537216) H21(0.455631)
 H22(0.302145) H23(0.230537) H24(0.310682) H25(0.507246) H27(0.757878)
 H29(0.760963) H30(0.757618) H31(0.624813) H32(0.49447) H33(0.497179)
 H34(0.221319) H36(-0.002435) H38(0.14974) H39(0.074199) H40(-0.078639) H41(-
 0.157479) H42(-0.081269)
 Fixed Z: H7(0.473572) H44(0.473933) H48(0.617484) H14(0.348991) H50(0.121627)
 H52(0.172817) H21A(0.671166) H56(0.567299) H60(0.755275) O23(0.75)
 H23A(0.787377) N16(0.75) C61(0.75) H62(0.664995) C64(0.75) H7A(0.578211)
 H7B(0.589825) H8A(0.467199) H8B(0.425237) H9A(0.454181) H9B(0.401576)
 H10(0.500405) H11A(0.567193) H11B(0.612932) H11C(0.579354) H12A(0.375005)
 H12B(0.387102) H13A(0.417737) H13B(0.479726) H13C(0.465655) H14A(0.54509)
 H14B(0.587031) H15A(0.456389) H15B(0.500192) H15C(0.514924) H16(0.669967)
 H18(0.782676) H20(0.85552) H21(0.935468) H22(0.928197) H23(0.839628)
 H24(0.75994) H25(0.327287) H27(0.290875) H29(0.212635) H30(0.122231)
 H31(0.082758) H32(0.129963) H33(0.220457) H34(0.571453) H36(0.470963)
 H38(0.656766) H39(0.747259) H40(0.747996) H41(0.656118) H42(0.564068)
;
_olex2_submission_special_instructions 'No special instructions were received'

loop_
_space_group_symop_operation_xyz
'x, y, z'
'-x, y, -z+1/2'
'-x, -y, -z'
'x, -y, z-1/2'

loop_
_atom_site_label
_atom_site_type_symbol
_atom_site_fract_x
_atom_site_fract_y
_atom_site_fract_z
_atom_site_U_iso_or_equiv
_atom_site_adp_type
_atom_site_occupancy
_atom_site_site_symmetry_order
_atom_site_calc_flag
_atom_site_refinement_flags_posn
_atom_site_refinement_flags_adp
_atom_site_refinement_flags_occupancy
O1 O 1.0452(4) 1.0453(5) 0.6349(3) 0.137(3) Uani 1 1 d . . .
O2 O 0.9682(4) 1.1229(5) 0.5591(4) 0.129(3) Uani 1 1 d . . .
O3 O 1.0319(5) 0.7265(6) 0.6272(4) 0.194(4) Uani 1 1 d . . .
O4 O 0.9579(5) 0.6594(5) 0.5566(4) 0.169(4) Uani 1 1 d . . .
O5 O 0.7934(4) 0.8538(5) 0.3631(4) 0.184(4) Uani 1 1 d . . .
O6 O 0.7934(4) 0.9860(5) 0.3798(3) 0.128(2) Uani 1 1 d . . .
O7 O 0.8564(2) 0.7446(3) 0.4628(2) 0.0719(13) Uani 1 1 d . . .
H7 H 0.882359 0.700929 0.473572 0.108 Uiso 1 1 calc GR . .
N7 N 0.9931(5) 1.0518(6) 0.5844(4) 0.101(3) Uani 1 1 d . . .
N8 N 0.9813(4) 0.7280(6) 0.5780(4) 0.090(2) Uani 1 1 d . . .
N9 N 0.8158(3) 0.9135(5) 0.3987(3) 0.0794(18) Uani 1 1 d . . .
C43 C 0.9603(4) 0.9699(5) 0.5510(4) 0.069(2) Uani 1 1 d . . .
C44 C 0.9043(4) 0.9775(5) 0.4923(3) 0.0671(19) Uani 1 1 d . . .
H44 H 0.888702 1.033292 0.473933 0.081 Uiso 1 1 calc R . .
C45 C 0.8721(3) 0.9013(4) 0.4617(3) 0.0565(17) Uani 1 1 d . . .
C46 C 0.8904(3) 0.8131(5) 0.4885(3) 0.0552(17) Uani 1 1 d . . .
C47 C 0.9520(3) 0.8119(5) 0.5479(3) 0.0600(18) Uani 1 1 d . . .
C48 C 0.9847(4) 0.8890(6) 0.5783(3) 0.074(2) Uani 1 1 d . . .
H48 H 1.023537 0.885827 0.617484 0.089 Uiso 1 1 calc R . .
O8 O 0.5880(3) 0.3229(3) 0.2814(3) 0.109(2) Uani 1 1 d . . .
O9 O 0.5715(5) 0.3397(4) 0.1838(3) 0.153(3) Uani 1 1 d . . .
O10 O 0.6268(3) -0.0147(3) 0.3500(3) 0.0832(15) Uani 1 1 d . . .
O11 O 0.6210(4) -0.0991(4) 0.2728(3) 0.137(3) Uani 1 1 d . . .
O12 O 0.4765(3) -0.0192(4) 0.0573(3) 0.116(2) Uani 1 1 d . . .
O13 O 0.4374(3) 0.1141(4) 0.0337(2) 0.0924(17) Uani 1 1 d . . .
O14 O 0.6342(3) 0.1605(3) 0.3239(2) 0.0809(15) Uani 1 1 d . . .
H14 H 0.640381 0.118568 0.348991 0.121 Uiso 1 1 calc GR . .
N10 N 0.5761(3) 0.2932(4) 0.2287(3) 0.0759(18) Uani 1 1 d . . .
N11 N 0.6108(3) -0.0268(3) 0.2936(3) 0.0659(16) Uani 1 1 d . . .
N12 N 0.4732(3) 0.0577(5) 0.0714(3) 0.0729(17) Uani 1 1 d . . .
C49 C 0.5648(3) 0.1979(4) 0.2159(3) 0.0523(16) Uani 1 1 d . . .
C50 C 0.5256(3) 0.1736(4) 0.1533(3) 0.0559(16) Uani 1 1 d . . .
H50 H 0.506025 0.216903 0.121627 0.067 Uiso 1 1 calc R . .
C51 C 0.5154(3) 0.0848(4) 0.1378(3) 0.0525(16) Uani 1 1 d . . .
C52 C 0.5437(3) 0.0199(4) 0.1841(3) 0.0536(16) Uani 1 1 d . . .
H52 H 0.536789 -0.040181 0.172817 0.064 Uiso 1 1 calc R . .
C53 C 0.5825(3) 0.0443(4) 0.2473(3) 0.0467(15) Uani 1 1 d . . .
C54 C 0.5955(3) 0.1356(4) 0.2674(3) 0.0507(15) Uani 1 1 d . . .
O15 O 0.7423(4) 1.1577(4) 0.7171(3) 0.122(2) Uani 1 1 d . . .
O16 O 0.6604(5) 1.1661(4) 0.6246(3) 0.144(3) Uani 1 1 d . . .
O17 O 0.8201(4) 0.8669(5) 0.8101(3) 0.158(3) Uani 1 1 d . . .
O18 O 0.7515(4) 0.7576(4) 0.7705(2) 0.132(3) Uani 1 1 d . . .
O19 O 0.5743(3) 0.8116(4) 0.5259(2) 0.0947(17) Uani 1 1 d . . .
O20 O 0.6495(3) 0.8700(5) 0.4950(3) 0.116(2) Uani 1 1 d . . .
O21 O 0.6910(3) 0.7562(3) 0.63784(19) 0.0704(13) Uani 1 1 d . . .
H21A H 0.712434 0.728090 0.671166 0.106 Uiso 1 1 calc GR . .
N13 N 0.6994(4) 1.1240(4) 0.6687(4) 0.0780(18) Uani 1 1 d . . .
N14 N 0.7710(4) 0.8323(5) 0.7674(3) 0.0808(19) Uani 1 1 d . . .
N15 N 0.6252(3) 0.8566(4) 0.5344(3) 0.0666(16) Uani 1 1 d . . .
C55 C 0.6977(3) 1.0262(4) 0.6626(3) 0.0529(16) Uani 1 1 d . . .
C56 C 0.6600(3) 0.9888(4) 0.6031(3) 0.0502(15) Uani 1 1 d . . .
H56 H 0.635189 1.024130 0.567299 0.060 Uiso 1 1 calc R . .
C57 C 0.6603(3) 0.8982(4) 0.5987(3) 0.0439(14) Uani 1 1 d . . .
C58 C 0.6947(3) 0.8413(4) 0.6508(3) 0.0453(14) Uani 1 1 d . . .
C59 C 0.7318(3) 0.8833(4) 0.7094(3) 0.0485(15) Uani 1 1 d . . .
C60 C 0.7341(3) 0.9759(4) 0.7157(3) 0.0551(16) Uani 1 1 d . . .
H60 H 0.759920 1.002847 0.755275 0.066 Uiso 1 1 calc R . .
O22 O 1.0540(5) 0.7023(5) 0.7833(4) 0.175(4) Uani 1 1 d . . .
O23 O 1.000000 0.2936(7) 0.750000 0.166(5) Uani 1 2 d S T P
H23A H 1.016863 0.275377 0.787377 0.250 Uiso 0.5 1 calc GR . .
O24 O 0.8665(4) 0.4266(7) 0.5982(4) 0.159(4) Uani 1 1 d . . .
O25 O 0.8864(6) 0.3099(6) 0.6511(4) 0.196(5) Uani 1 1 d . . .
N16 N 1.000000 0.6654(7) 0.750000 0.110(4) Uani 1 2 d S T P
N17 N 0.8959(4) 0.3854(7) 0.6460(4) 0.102(2) Uani 1 1 d . . .
C61 C 1.000000 0.5674(6) 0.750000 0.070(3) Uani 1 2 d S T P
C62 C 0.9501(4) 0.5230(5) 0.6991(3) 0.0678(19) Uani 1 1 d . . .
H62 H 0.916737 0.554288 0.664995 0.081 Uiso 1 1 calc R . .
C63 C 0.9506(3) 0.4315(5) 0.6998(3) 0.0591(17) Uani 1 1 d . . .
C64 C 1.000000 0.3845(6) 0.750000 0.064(3) Uani 1 2 d S T P
N1 N 0.7232(3) 0.5302(3) 0.6557(2) 0.0490(12) Uani 1 1 d . . .
N2 N 0.7424(3) 0.6038(3) 0.6932(2) 0.0652(15) Uani 1 1 d . . .
N3 N 0.7397(3) 0.5944(3) 0.3782(2) 0.0500(12) Uani 1 1 d . . .
N4 N 0.7503(3) 0.6795(3) 0.3654(2) 0.0579(14) Uani 1 1 d . . .
N5 N 0.7074(2) 0.1959(3) 0.4768(2) 0.0433(12) Uani 1 1 d . . .
N6 N 0.6976(3) 0.1200(3) 0.4427(2) 0.0506(13) Uani 1 1 d . . .
C1 C 0.6882(3) 0.4906(3) 0.5396(2) 0.0414(14) Uani 1 1 d . . .
C2 C 0.7276(4) 0.5379(4) 0.5126(3) 0.0663(14) Uani 1 1 d . . .
C3 C 0.7487(3) 0.4960(3) 0.4684(2) 0.0413(14) Uani 1 1 d . . .
C4 C 0.7318(3) 0.4064(3) 0.4515(2) 0.0411(14) Uani 1 1 d . . .
C5 C 0.6889(3) 0.3617(3) 0.4755(2) 0.0406(14) Uani 1 1 d . . .
C6 C 0.6674(3) 0.4029(3) 0.5201(2) 0.0414(14) Uani 1 1 d . . .
C7 C 0.6668(3) 0.5348(4) 0.5899(3) 0.0537(16) Uani 1 1 d . . .
H7A H 0.655060 0.596883 0.578211 0.064 Uiso 1 1 calc R . .
H7B H 0.625226 0.505353 0.589825 0.064 Uiso 1 1 calc R . .
C8 C 0.7886(3) 0.5478(4) 0.4369(3) 0.0540(16) Uani 1 1 d . . .
H8A H 0.818721 0.591317 0.467199 0.065 Uiso 1 1 calc R . .
H8B H 0.818006 0.507314 0.425237 0.065 Uiso 1 1 calc R . .
C9 C 0.6591(3) 0.2714(3) 0.4478(3) 0.0518(16) Uani 1 1 d . . .
H9A H 0.616253 0.261616 0.454181 0.062 Uiso 1 1 calc R . .
H9B H 0.646931 0.272093 0.401576 0.062 Uiso 1 1 calc R . .
C10 C 0.7401(4) 0.6401(4) 0.5249(3) 0.0663(14) Uani 1 1 d . . .
H10 H 0.709626 0.684343 0.500405 0.080 Uiso 1 1 calc R . .
C11 C 0.7995(6) 0.6555(8) 0.5744(6) 0.159(5) Uani 1 1 d . . .
H11A H 0.837186 0.627430 0.567193 0.238 Uiso 1 1 calc GR . .
H11B H 0.797133 0.631529 0.612932 0.238 Uiso 1 1 calc GR . .
H11C H 0.807593 0.718763 0.579354 0.238 Uiso 1 1 calc GR . .
C12 C 0.7607(3) 0.3572(4) 0.4083(3) 0.0579(17) Uani 1 1 d . . .
H12A H 0.761539 0.397688 0.375005 0.070 Uiso 1 1 calc R . .
H12B H 0.729824 0.307899 0.387102 0.070 Uiso 1 1 calc R . .
C13 C 0.8349(4) 0.3211(5) 0.4464(3) 0.080(2) Uani 1 1 d . . .
H13A H 0.850431 0.289176 0.417737 0.120 Uiso 1 1 calc GR . .
H13B H 0.834427 0.281585 0.479726 0.120 Uiso 1 1 calc GR . .
H13C H 0.866150 0.370065 0.465655 0.120 Uiso 1 1 calc GR . .
C14 C 0.6175(3) 0.3542(4) 0.5435(3) 0.0569(17) Uani 1 1 d . . .
H14A H 0.626798 0.290464 0.545090 0.068 Uiso 1 1 calc R . .
H14B H 0.626255 0.373821 0.587031 0.068 Uiso 1 1 calc R . .
C15 C 0.5411(3) 0.3712(5) 0.4997(4) 0.078(2) Uani 1 1 d . . .
H15A H 0.532507 0.353196 0.456389 0.116 Uiso 1 1 calc GR . .
H15B H 0.530945 0.433764 0.500192 0.116 Uiso 1 1 calc GR . .
H15C H 0.511505 0.337467 0.514924 0.116 Uiso 1 1 calc GR . .
C16 C 0.7596(3) 0.4591(4) 0.6864(3) 0.0523(16) Uani 1 1 d . . .
H16 H 0.754270 0.401296 0.669967 0.063 Uiso 1 1 calc R . .
C17 C 0.8066(3) 0.4855(4) 0.7469(3) 0.0494(15) Uani 1 1 d . . .
C18 C 0.7927(4) 0.5762(4) 0.7476(3) 0.0654(19) Uani 1 1 d . . .
H18 H 0.816170 0.613493 0.782676 0.079 Uiso 1 1 calc R . .
C19 C 0.8604(3) 0.4335(4) 0.7985(3) 0.0549(16) Uani 1 1 d . . .
C20 C 0.9106(4) 0.4753(5) 0.8520(3) 0.0692(19) Uani 1 1 d . . .
H20 H 0.910090 0.537216 0.855520 0.083 Uiso 1 1 calc R . .
C21 C 0.9610(4) 0.4265(6) 0.9000(3) 0.082(2) Uani 1 1 d . . .
H21 H 0.994184 0.455631 0.935468 0.098 Uiso 1 1 calc R . .
C22 C 0.9626(5) 0.3350(6) 0.8957(4) 0.090(3) Uani 1 1 d . . .
H22 H 0.996613 0.302145 0.928197 0.108 Uiso 1 1 calc R . .
C23 C 0.9137(5) 0.2924(5) 0.8429(4) 0.084(2) Uani 1 1 d . . .
H23 H 0.915097 0.230537 0.839628 0.101 Uiso 1 1 calc R . .
C24 C 0.8628(4) 0.3405(4) 0.7950(3) 0.0689(19) Uani 1 1 d . . .
H24 H 0.829537 0.310682 0.759940 0.083 Uiso 1 1 calc R . .
C25 C 0.6806(3) 0.5644(4) 0.3301(3) 0.0531(16) Uani 1 1 d . . .
H25 H 0.662019 0.507246 0.327287 0.064 Uiso 1 1 calc R . .
C26 C 0.6521(3) 0.6320(4) 0.2857(3) 0.0468(15) Uani 1 1 d . . .
C27 C 0.6978(3) 0.7020(4) 0.3103(3) 0.0597(17) Uani 1 1 d . . .
H27 H 0.692684 0.757878 0.290875 0.072 Uiso 1 1 calc R . .
C28 C 0.5868(3) 0.6294(4) 0.2268(3) 0.0528(16) Uani 1 1 d . . .
C29 C 0.5546(4) 0.7061(5) 0.1962(4) 0.089(3) Uani 1 1 d . . .
H29 H 0.575000 0.760963 0.212635 0.106 Uiso 1 1 calc R . .
C30 C 0.4937(5) 0.7045(6) 0.1425(4) 0.110(3) Uani 1 1 d . . .
H30 H 0.473397 0.757618 0.122231 0.132 Uiso 1 1 calc R . .
C31 C 0.4631(4) 0.6258(7) 0.1189(4) 0.094(3) Uani 1 1 d . . .
H31 H 0.420819 0.624813 0.082758 0.113 Uiso 1 1 calc R . .
C32 C 0.4926(5) 0.5488(6) 0.1469(4) 0.105(3) Uani 1 1 d . . .
H32 H 0.471497 0.494470 0.129963 0.125 Uiso 1 1 calc R . .
C33 C 0.5545(4) 0.5507(5) 0.2010(3) 0.088(3) Uani 1 1 d . . .
H33 H 0.574830 0.497179 0.220457 0.105 Uiso 1 1 calc R . .
C34 C 0.7522(3) 0.1797(4) 0.5381(3) 0.0467(15) Uani 1 1 d . . .
H34 H 0.766817 0.221319 0.571453 0.056 Uiso 1 1 calc R . .
C35 C 0.7731(3) 0.0909(4) 0.5436(3) 0.0432(14) Uani 1 1 d . . .
C36 C 0.7366(3) 0.0567(4) 0.4827(3) 0.0551(16) Uani 1 1 d . . .
H36 H 0.738885 -0.002435 0.470963 0.066 Uiso 1 1 calc R . .
C37 C 0.8207(3) 0.0429(4) 0.6009(3) 0.0512(15) Uani 1 1 d . . .
C38 C 0.8619(3) 0.0876(5) 0.6561(3) 0.075(2) Uani 1 1 d . . .
H38 H 0.860595 0.149740 0.656766 0.090 Uiso 1 1 calc R . .
C39 C 0.9048(4) 0.0426(7) 0.7104(4) 0.100(3) Uani 1 1 d . . .
H39 H 0.932724 0.074199 0.747259 0.120 Uiso 1 1 calc R . .
C40 C 0.9067(4) -0.0483(7) 0.7106(4) 0.094(3) Uani 1 1 d . . .
H40 H 0.934963 -0.078639 0.747996 0.112 Uiso 1 1 calc R . .
C41 C 0.8673(4) -0.0954(5) 0.6563(4) 0.074(2) Uani 1 1 d . . .
H41 H 0.869677 -0.157479 0.656118 0.089 Uiso 1 1 calc R . .
C42 C 0.8236(3) -0.0496(4) 0.6010(3) 0.0593(17) Uani 1 1 d . . .
H42 H 0.796250 -0.081269 0.564068 0.071 Uiso 1 1 calc R . .

loop_
_atom_site_aniso_label
_atom_site_aniso_U_11
_atom_site_aniso_U_22
_atom_site_aniso_U_33
_atom_site_aniso_U_23
_atom_site_aniso_U_13
_atom_site_aniso_U_12
O1 0.153(6) 0.171(7) 0.081(4) -0.045(5) 0.039(4) -0.097(5)
O2 0.172(7) 0.096(5) 0.136(6) -0.048(5) 0.080(6) -0.067(5)
O3 0.172(8) 0.149(7) 0.159(7) 0.029(6) -0.042(7) -0.015(6)
O4 0.172(7) 0.098(5) 0.149(7) 0.018(5) -0.026(6) 0.007(5)
O5 0.186(8) 0.083(5) 0.148(6) 0.028(5) -0.074(6) -0.044(5)
O6 0.183(7) 0.098(5) 0.082(4) 0.019(4) 0.033(4) 0.022(5)
O7 0.071(3) 0.063(3) 0.069(3) 0.008(3) 0.014(3) -0.014(3)
N7 0.127(7) 0.114(7) 0.080(6) -0.033(5) 0.061(5) -0.065(6)
N8 0.074(5) 0.104(6) 0.068(5) 0.018(5) 0.002(4) -0.026(4)
N9 0.081(5) 0.057(4) 0.085(5) 0.004(4) 0.018(4) -0.011(4)
C43 0.076(5) 0.083(6) 0.065(5) -0.028(5) 0.045(4) -0.045(5)
C44 0.071(5) 0.072(5) 0.071(5) -0.013(4) 0.042(4) -0.025(4)
C45 0.053(4) 0.066(5) 0.056(4) -0.005(4) 0.027(3) -0.015(4)
C46 0.053(4) 0.065(5) 0.055(4) -0.006(4) 0.029(3) -0.021(4)
C47 0.057(4) 0.076(5) 0.050(4) 0.004(4) 0.025(4) -0.015(4)
C48 0.069(5) 0.108(7) 0.053(4) -0.008(5) 0.032(4) -0.036(5)
O8 0.164(6) 0.053(3) 0.064(4) -0.014(3) -0.002(3) 0.014(3)
O9 0.304(10) 0.050(3) 0.092(5) 0.003(3) 0.064(6) 0.008(5)
O10 0.118(4) 0.054(3) 0.063(3) 0.007(3) 0.021(3) 0.009(3)
O11 0.212(7) 0.048(3) 0.099(5) -0.013(3) 0.009(4) 0.028(4)
O12 0.146(5) 0.086(4) 0.076(4) -0.045(3) 0.001(3) -0.008(4)
O13 0.074(3) 0.112(4) 0.059(3) -0.015(3) -0.007(3) 0.024(3)
O14 0.127(4) 0.043(3) 0.043(3) 0.000(2) 0.003(3) -0.004(3)
N10 0.116(5) 0.041(3) 0.052(4) -0.001(3) 0.014(4) 0.019(3)
N11 0.081(4) 0.034(3) 0.070(4) -0.008(3) 0.016(3) 0.008(3)
N12 0.062(4) 0.080(5) 0.057(4) -0.023(4) 0.003(3) 0.001(3)
C49 0.056(4) 0.037(3) 0.054(4) -0.008(3) 0.012(3) 0.009(3)
C50 0.051(4) 0.058(4) 0.050(4) 0.000(3) 0.010(3) 0.012(3)
C51 0.042(3) 0.059(4) 0.052(4) -0.014(3) 0.013(3) 0.005(3)
C52 0.048(4) 0.042(4) 0.066(4) -0.020(3) 0.019(3) -0.005(3)
C53 0.047(3) 0.037(3) 0.051(4) -0.011(3) 0.014(3) 0.002(3)
C54 0.060(4) 0.040(3) 0.045(4) -0.010(3) 0.014(3) 0.000(3)
O15 0.179(6) 0.066(4) 0.127(5) -0.047(4) 0.068(5) -0.024(4)
O16 0.271(9) 0.044(3) 0.100(5) 0.020(3) 0.057(5) 0.030(5)
O17 0.186(7) 0.139(6) 0.074(4) 0.004(4) -0.029(5) 0.027(5)
O18 0.248(8) 0.062(4) 0.048(3) 0.005(3) 0.019(4) 0.038(5)
O19 0.100(4) 0.089(4) 0.071(3) 0.000(3) 0.009(3) -0.041(3)
O20 0.149(6) 0.153(6) 0.050(3) -0.014(3) 0.043(4) -0.046(5)
O21 0.114(4) 0.038(3) 0.045(3) 0.001(2) 0.016(3) 0.013(2)
N13 0.135(6) 0.039(4) 0.078(5) -0.003(4) 0.061(5) 0.002(4)
N14 0.118(5) 0.058(4) 0.046(4) -0.005(3) 0.011(4) 0.028(4)
N15 0.076(4) 0.055(4) 0.049(4) 0.013(3) 0.004(3) -0.008(3)
C55 0.075(4) 0.037(3) 0.057(4) 0.008(3) 0.036(4) 0.003(3)
C56 0.062(4) 0.043(4) 0.047(4) 0.007(3) 0.023(3) 0.003(3)
C57 0.046(3) 0.041(4) 0.038(3) -0.002(3) 0.010(3) -0.002(3)
C58 0.056(4) 0.036(3) 0.042(4) 0.002(3) 0.019(3) 0.006(3)
C59 0.058(4) 0.051(4) 0.034(3) 0.006(3) 0.015(3) 0.019(3)
C60 0.067(4) 0.057(4) 0.043(4) -0.011(3) 0.025(3) 0.003(3)
O22 0.205(9) 0.074(5) 0.189(8) -0.023(5) 0.019(7) -0.045(5)
O23 0.237(16) 0.105(8) 0.197(12) 0.000 0.129(14) 0.000
O24 0.114(6) 0.204(9) 0.100(5) -0.030(6) -0.020(5) 0.018(5)
O25 0.300(12) 0.142(7) 0.132(7) -0.070(6) 0.073(7) -0.140(8)
N16 0.146(11) 0.051(7) 0.117(9) 0.000 0.035(8) 0.000
N17 0.098(6) 0.121(7) 0.089(6) -0.041(6) 0.041(5) -0.022(6)
C61 0.085(7) 0.044(6) 0.077(7) 0.000 0.028(6) 0.000
C62 0.069(5) 0.074(5) 0.056(4) 0.007(4) 0.020(4) 0.011(4)
C63 0.056(4) 0.062(5) 0.055(4) -0.007(4) 0.019(3) -0.006(4)
C64 0.087(7) 0.030(5) 0.096(8) 0.000 0.057(7) 0.000
N1 0.070(3) 0.038(3) 0.039(3) -0.001(2) 0.022(3) 0.008(3)
N2 0.102(4) 0.044(3) 0.039(3) -0.007(3) 0.018(3) 0.015(3)
N3 0.059(3) 0.048(3) 0.041(3) 0.005(2) 0.018(3) -0.006(3)
N4 0.069(4) 0.043(3) 0.059(3) 0.012(3) 0.023(3) -0.014(3)
N5 0.048(3) 0.026(2) 0.046(3) -0.004(2) 0.009(2) 0.003(2)
N6 0.066(3) 0.029(3) 0.052(3) -0.007(2) 0.019(3) 0.009(2)
C1 0.054(4) 0.032(3) 0.033(3) 0.002(2) 0.012(3) 0.002(3)
C2 0.092(4) 0.055(3) 0.051(3) -0.023(2) 0.027(3) -0.030(3)
C3 0.054(4) 0.036(3) 0.029(3) 0.002(2) 0.011(3) -0.003(3)
C4 0.055(4) 0.034(3) 0.025(3) -0.002(2) 0.005(3) 0.002(3)
C5 0.053(4) 0.027(3) 0.029(3) 0.001(2) 0.003(3) -0.001(3)
C6 0.050(3) 0.032(3) 0.035(3) 0.007(3) 0.010(3) -0.001(3)
C7 0.075(4) 0.043(3) 0.041(3) 0.001(3) 0.021(3) 0.005(3)
C8 0.057(4) 0.053(4) 0.045(4) 0.007(3) 0.013(3) -0.005(3)
C9 0.052(4) 0.033(3) 0.053(4) -0.001(3) 0.003(3) 0.006(3)
C10 0.092(4) 0.055(3) 0.051(3) -0.023(2) 0.027(3) -0.030(3)
C11 0.165(11) 0.142(10) 0.164(11) 0.046(9) 0.061(10) 0.034(9)
C12 0.077(5) 0.055(4) 0.045(4) -0.005(3) 0.027(3) -0.003(3)
C13 0.081(5) 0.085(5) 0.079(5) 0.001(4) 0.036(4) 0.023(4)
C14 0.073(5) 0.040(3) 0.061(4) 0.005(3) 0.029(4) -0.002(3)
C15 0.063(5) 0.070(5) 0.099(6) -0.006(4) 0.031(4) -0.003(4)
C16 0.070(4) 0.036(3) 0.052(4) 0.002(3) 0.026(3) 0.011(3)
C17 0.069(4) 0.043(4) 0.040(4) 0.001(3) 0.027(3) 0.004(3)
C18 0.100(5) 0.057(4) 0.033(4) -0.006(3) 0.019(4) 0.014(4)
C19 0.063(4) 0.060(4) 0.048(4) 0.008(3) 0.029(3) 0.008(3)
C20 0.079(5) 0.075(5) 0.055(4) 0.008(4) 0.028(4) 0.011(4)
C21 0.074(5) 0.108(7) 0.059(5) 0.021(5) 0.022(4) 0.012(5)
C22 0.096(7) 0.097(7) 0.083(6) 0.043(5) 0.043(5) 0.034(6)
C23 0.100(6) 0.066(5) 0.096(6) 0.026(5) 0.049(6) 0.019(5)
C24 0.085(5) 0.058(4) 0.066(5) 0.024(4) 0.033(4) 0.013(4)
C25 0.065(4) 0.045(4) 0.048(4) -0.001(3) 0.022(3) -0.011(3)
C26 0.062(4) 0.037(3) 0.044(3) -0.004(3) 0.025(3) -0.008(3)
C27 0.069(4) 0.049(4) 0.053(4) 0.013(3) 0.016(4) -0.007(4)
C28 0.066(4) 0.049(4) 0.039(3) -0.001(3) 0.016(3) 0.000(3)
C29 0.097(6) 0.057(5) 0.073(5) 0.007(4) -0.007(5) -0.003(4)
C30 0.123(8) 0.084(6) 0.080(6) 0.014(5) -0.007(6) 0.007(6)
C31 0.082(6) 0.119(8) 0.054(5) 0.000(5) -0.001(4) 0.001(6)
C32 0.117(7) 0.086(6) 0.067(5) -0.012(5) -0.009(5) -0.035(6)
C33 0.116(6) 0.049(4) 0.066(5) -0.012(4) 0.003(5) -0.011(4)
C34 0.053(4) 0.042(4) 0.038(3) -0.006(3) 0.011(3) 0.002(3)
C35 0.045(3) 0.039(3) 0.042(3) 0.000(3) 0.013(3) 0.004(3)
C36 0.066(4) 0.034(3) 0.065(4) -0.001(3) 0.027(4) 0.015(3)
C37 0.046(4) 0.054(4) 0.053(4) 0.009(3) 0.019(3) 0.007(3)
C38 0.063(4) 0.074(5) 0.067(5) 0.009(4) 0.005(4) -0.004(4)
C39 0.077(6) 0.123(8) 0.066(5) 0.029(5) -0.007(4) -0.010(5)
C40 0.058(5) 0.122(8) 0.087(7) 0.055(6) 0.015(5) 0.025(5)
C41 0.065(5) 0.077(5) 0.088(6) 0.039(5) 0.038(5) 0.031(4)
C42 0.066(4) 0.056(4) 0.064(4) 0.016(3) 0.035(4) 0.019(3)

loop_
_atom_type_symbol
_atom_type_description
_atom_type_scat_dispersion_real
_atom_type_scat_dispersion_imag
_atom_type_scat_source
C C 0.0033 0.0016 'International Tables Vol C Tables 4.2.6.8 and 6.1.1.4'
H H 0.0000 0.0000 'International Tables Vol C Tables 4.2.6.8 and 6.1.1.4'
N N 0.0061 0.0033 'International Tables Vol C Tables 4.2.6.8 and 6.1.1.4'
O O 0.0106 0.0060 'International Tables Vol C Tables 4.2.6.8 and 6.1.1.4'

loop_
_geom_angle_atom_site_label_1
_geom_angle_atom_site_label_2
_geom_angle_atom_site_label_3
_geom_angle
_geom_angle_site_symmetry_1
_geom_angle_site_symmetry_3
O1 N7 C43 118.2(10) . .
O2 N7 O1 123.8(9) . .
O2 N7 C43 117.9(9) . .
O3 N8 C47 120.5(8) . .
O4 N8 O3 116.3(9) . .
O4 N8 C47 123.2(7) . .
O5 N9 O6 117.4(7) . .
O5 N9 C45 121.6(7) . .
O6 N9 C45 120.8(7) . .
C44 C43 N7 118.0(8) . .
C48 C43 N7 120.1(8) . .
C48 C43 C44 121.9(7) . .
C45 C44 C43 118.3(7) . .
C44 C45 N9 115.6(7) . .
C44 C45 C46 124.2(6) . .
C46 C45 N9 120.2(6) . .
O7 C46 C45 123.6(6) . .
O7 C46 C47 123.5(6) . .
C47 C46 C45 113.0(6) . .
C46 C47 N8 120.1(6) . .
C48 C47 N8 117.6(7) . .
C48 C47 C46 122.3(7) . .
C43 C48 C47 120.0(7) . .
O8 N10 O9 122.4(6) . .
O8 N10 C49 120.8(6) . .
O9 N10 C49 116.7(6) . .
O10 N11 O11 121.6(6) . .
O10 N11 C53 121.3(5) . .
O11 N11 C53 117.0(6) . .
O12 N12 O13 124.1(6) . .
O12 N12 C51 117.6(6) . .
O13 N12 C51 118.3(6) . .
C50 C49 N10 116.6(6) . .
C50 C49 C54 123.6(5) . .
C54 C49 N10 119.7(5) . .
C51 C50 C49 119.4(6) . .
C50 C51 N12 120.0(6) . .
C50 C51 C52 121.1(6) . .
C52 C51 N12 118.9(6) . .
C51 C52 C53 119.7(5) . .
C52 C53 N11 117.1(5) . .
C52 C53 C54 122.6(5) . .
C54 C53 N11 120.3(5) . .
O14 C54 C49 121.8(5) . .
O14 C54 C53 124.4(5) . .
C49 C54 C53 113.6(5) . .
O15 N13 C55 118.8(7) . .
O16 N13 O15 123.2(7) . .
O16 N13 C55 118.0(7) . .
O17 N14 C59 119.0(7) . .
O18 N14 O17 123.5(7) . .
O18 N14 C59 117.5(7) . .
O19 N15 O20 125.4(6) . .
O19 N15 C57 116.8(6) . .
O20 N15 C57 117.9(6) . .
C56 C55 N13 118.7(6) . .
C60 C55 N13 119.0(6) . .
C60 C55 C56 122.3(6) . .
C57 C56 C55 117.4(5) . .
C56 C57 N15 118.6(5) . .
C56 C57 C58 124.2(5) . .
C58 C57 N15 117.1(5) . .
O21 C58 C57 116.3(5) . .
O21 C58 C59 128.2(5) . .
C59 C58 C57 115.4(5) . .
C58 C59 N14 121.2(5) . .
C58 C59 C60 122.1(5) . .
C60 C59 N14 116.7(6) . .
C55 C60 C59 118.5(6) . .
O22 N16 O22 125.6(12) 2_756 .
O22 N16 C61 117.2(6) . .
O22 N16 C61 117.2(6) 2_756 .
O24 N17 C63 117.4(9) . .
O25 N17 O24 123.6(10) . .
O25 N17 C63 118.9(10) . .
C62 C61 N16 118.9(4) . .
C62 C61 N16 118.9(4) 2_756 .
C62 C61 C62 122.2(9) . 2_756
C63 C62 C61 118.3(7) . .
C62 C63 N17 117.5(7) . .
C62 C63 C64 121.3(6) . .
C64 C63 N17 121.2(7) . .
O23 C64 C63 120.7(4) . .
O23 C64 C63 120.7(4) . 2_756
C63 C64 C63 118.7(8) 2_756 .
N2 N1 C7 120.6(4) . .
C16 N1 N2 111.3(5) . .
C16 N1 C7 128.1(5) . .
C18 N2 N1 104.8(5) . .
N4 N3 C8 121.6(5) . .
N4 N3 C25 108.6(5) . .
C25 N3 C8 129.8(5) . .
C27 N4 N3 107.2(5) . .
N6 N5 C9 118.2(4) . .
N6 N5 C34 108.7(4) . .
C34 N5 C9 131.4(5) . .
C36 N6 N5 107.5(4) . .
C2 C1 C7 120.2(5) . .
C6 C1 C2 120.1(5) . .
C6 C1 C7 119.7(5) . .
C1 C2 C10 120.4(6) . .
C3 C2 C1 119.6(5) . .
C3 C2 C10 119.5(6) . .
C2 C3 C4 120.8(5) . .
C2 C3 C8 119.9(5) . .
C4 C3 C8 119.2(5) . .
C3 C4 C12 121.2(5) . .
C5 C4 C3 118.9(5) . .
C5 C4 C12 119.9(5) . .
C4 C5 C6 120.7(5) . .
C4 C5 C9 119.3(5) . .
C6 C5 C9 119.6(5) . .
C1 C6 C5 119.5(5) . .
C1 C6 C14 120.5(5) . .
C5 C6 C14 119.8(5) . .
N1 C7 C1 112.0(5) . .
N3 C8 C3 110.7(5) . .
N5 C9 C5 113.9(4) . .
C11 C10 C2 111.0(8) . .
C4 C12 C13 112.2(5) . .
C15 C14 C6 112.0(5) . .
N1 C16 C17 108.4(5) . .
C16 C17 C18 102.9(5) . .
C16 C17 C19 130.0(5) . .
C18 C17 C19 127.1(6) . .
N2 C18 C17 112.6(6) . .
C20 C19 C17 121.2(6) . .
C20 C19 C24 117.8(6) . .
C24 C19 C17 121.0(6) . .
C21 C20 C19 121.0(7) . .
C22 C21 C20 120.3(8) . .
C21 C22 C23 119.5(8) . .
C22 C23 C24 120.6(8) . .
C23 C24 C19 120.7(7) . .
N3 C25 C26 109.1(5) . .
C25 C26 C28 127.4(5) . .
C27 C26 C25 103.9(5) . .
C27 C26 C28 128.7(5) . .
N4 C27 C26 111.2(5) . .
C29 C28 C26 121.5(6) . .
C33 C28 C26 121.8(6) . .
C33 C28 C29 116.7(6) . .
C30 C29 C28 122.0(7) . .
C31 C30 C29 119.6(8) . .
C32 C31 C30 120.8(7) . .
C31 C32 C33 119.3(8) . .
C28 C33 C32 121.6(7) . .
N5 C34 C35 109.1(5) . .
C34 C35 C37 128.7(5) . .
C36 C35 C34 103.9(5) . .
C36 C35 C37 127.4(5) . .
N6 C36 C35 110.7(5) . .
C38 C37 C35 121.3(6) . .
C38 C37 C42 118.3(6) . .
C42 C37 C35 120.4(6) . .
C37 C38 C39 121.3(8) . .
C40 C39 C38 120.1(8) . .
C39 C40 C41 120.4(7) . .
C40 C41 C42 119.4(7) . .
C37 C42 C41 120.4(7) . .

loop_
_geom_bond_atom_site_label_1
_geom_bond_atom_site_label_2
_geom_bond_distance
_geom_bond_site_symmetry_2
O1 N7 1.223(10) .
O2 N7 1.220(10) .
O3 N8 1.185(8) .
O4 N8 1.155(9) .
O5 N9 1.167(8) .
O6 N9 1.190(7) .
O7 C46 1.247(7) .
N7 C43 1.456(10) .
N8 C47 1.442(10) .
N9 C45 1.447(9) .
C43 C44 1.375(9) .
C43 C48 1.361(10) .
C44 C45 1.362(9) .
C45 C46 1.438(9) .
C46 C47 1.436(8) .
C47 C48 1.374(9) .
O8 N10 1.200(7) .
O9 N10 1.201(7) .
O10 N11 1.193(6) .
O11 N11 1.231(7) .
O12 N12 1.205(7) .
O13 N12 1.218(7) .
O14 C54 1.261(6) .
N10 C49 1.454(8) .
N11 C53 1.442(8) .
N12 C51 1.458(8) .
C49 C50 1.367(8) .
C49 C54 1.426(8) .
C50 C51 1.367(8) .
C51 C52 1.374(8) .
C52 C53 1.377(8) .
C53 C54 1.430(8) .
O15 N13 1.209(8) .
O16 N13 1.184(8) .
O17 N14 1.205(8) .
O18 N14 1.201(8) .
O19 N15 1.203(7) .
O20 N15 1.204(7) .
O21 C58 1.301(6) .
N13 C55 1.468(8) .
N14 C59 1.450(8) .
N15 C57 1.475(7) .
C55 C56 1.374(8) .
C55 C60 1.358(8) .
C56 C57 1.360(8) .
C57 C58 1.395(7) .
C58 C59 1.386(8) .
C59 C60 1.392(8) .
O22 N16 1.207(7) .
O23 C64 1.360(12) .
O24 N17 1.178(10) .
O25 N17 1.161(10) .
N16 C61 1.466(13) .
N17 C63 1.464(9) .
C61 C62 1.372(8) .
C61 C62 1.372(8) 2_756
C62 C63 1.368(9) .
C63 C64 1.378(7) .
N1 N2 1.348(6) .
N1 C7 1.481(7) .
N1 C16 1.328(7) .
N2 C18 1.320(7) .
N3 N4 1.343(6) .
N3 C8 1.482(7) .
N3 C25 1.350(7) .
N4 C27 1.328(7) .
N5 N6 1.341(6) .
N5 C9 1.479(7) .
N5 C34 1.344(7) .
N6 C36 1.336(7) .
C1 C2 1.396(8) .
C1 C6 1.395(7) .
C1 C7 1.527(8) .
C2 C3 1.390(8) .
C2 C10 1.556(9) .
C3 C4 1.398(7) .
C3 C8 1.509(8) .
C4 C5 1.390(7) .
C4 C12 1.525(8) .
C5 C6 1.399(7) .
C5 C9 1.514(7) .
C6 C14 1.527(8) .
C10 C11 1.312(12) .
C12 C13 1.533(9) .
C14 C15 1.522(9) .
C16 C17 1.381(8) .
C17 C18 1.389(8) .
C17 C19 1.473(8) .
C19 C20 1.389(9) .
C19 C24 1.396(9) .
C20 C21 1.377(9) .
C21 C22 1.373(11) .
C22 C23 1.374(11) .
C23 C24 1.376(9) .
C25 C26 1.379(8) .
C26 C27 1.373(8) .
C26 C28 1.472(8) .
C28 C29 1.369(9) .
C28 C33 1.365(9) .
C29 C30 1.357(10) .
C30 C31 1.343(11) .
C31 C32 1.340(11) .
C32 C33 1.374(10) .
C34 C35 1.387(7) .
C35 C36 1.375(8) .
C35 C37 1.464(8) .
C37 C38 1.371(9) .
C37 C42 1.385(8) .
C38 C39 1.370(10) .
C39 C40 1.360(12) .
C40 C41 1.366(11) .
C41 C42 1.394(9) .
